data_7715555
loop_
_publ_author_name
'Petrus, Rafa&#x142;'
'Kowali&#x144;ski, Adrian'
'Lis, Tadeusz'

_publ_section_title
;
 Recycling primary lithium batteries using a coordination chemistry
 approach: recovery of lithium and manganese residues in the form of
 industrially important materials.
;
_journal_issue 17
_journal_name_full 'Dalton transactions (Cambridge, England : 2003)'
_journal_page_first 7450
_journal_page_last 7469
_journal_paper_doi 10.1039/d4dt00648h
_journal_volume 53
_journal_year 2024
_chemical_formula_moiety 'C54 H54 Li6 O18'
_chemical_formula_sum 'C54 H54 Li6 O18'
_chemical_formula_weight 1032.61
_chemical_properties_physical Moisture-sensitive,Hygroscopic
_space_group_crystal_system triclinic
_space_group_IT_number 2
_space_group_name_Hall '-P 1'
_space_group_name_H-M_alt 'P -1'
_atom_sites_solution_hydrogens geom
_atom_sites_solution_primary direct
_audit_creation_method SHELXL-2014/7
_audit_update_record
;
2023-08-11 deposited with the CCDC.	2024-03-26 downloaded from the CCDC.
;
_cell_angle_alpha 68.71(3)
_cell_angle_beta 80.75(3)
_cell_angle_gamma 89.55(3)
_cell_formula_units_Z 1
_cell_length_a 8.377(2)
_cell_length_b 12.233(3)
_cell_length_c 13.360(3)
_cell_measurement_reflns_used 3993
_cell_measurement_temperature 100(2)
_cell_measurement_theta_max 30.2040
_cell_measurement_theta_min 3.7010
_cell_volume 1257.2(6)
_computing_cell_refinement 'CrysAlisPro 1.171.39.46 (Rigaku OD, 2018)'
_computing_data_collection 'CrysAlisPro 1.171.39.46 (Rigaku OD, 2018)'
_computing_data_reduction 'CrysAlisPro 1.171.39.46 (Rigaku OD, 2018)'
_computing_molecular_graphics 'DIAMOND  (Brandenburg, 2007)'
_computing_publication_material 'SHELXL-2014/7 (Sheldrick, 2014)'
_computing_structure_refinement 'SHELXL-2014/7 (Sheldrick, 2014)'
_computing_structure_solution 'SHELXS-2014/7 (Sheldrick, 2014)'
_diffrn_ambient_temperature 100(2)
_diffrn_detector 'CCD plate'
_diffrn_detector_area_resol_mean 10.3456
_diffrn_detector_type Ruby
_diffrn_measured_fraction_theta_full 0.996
_diffrn_measured_fraction_theta_max 0.996
_diffrn_measurement_device 'four-circle diffractometer'
_diffrn_measurement_device_type 'Xcalibur, Ruby, Gemini ultra'
_diffrn_radiation_monochromator graphite
_diffrn_radiation_probe x-ray
_diffrn_radiation_type MoK\a
_diffrn_radiation_wavelength 0.71073
_diffrn_reflns_av_R_equivalents 0.0204
_diffrn_reflns_av_unetI/netI 0.0358
_diffrn_reflns_Laue_measured_fraction_full 0.996
_diffrn_reflns_Laue_measured_fraction_max 0.996
_diffrn_reflns_limit_h_max 10
_diffrn_reflns_limit_h_min -10
_diffrn_reflns_limit_k_max 15
_diffrn_reflns_limit_k_min -14
_diffrn_reflns_limit_l_max 16
_diffrn_reflns_limit_l_min -17
_diffrn_reflns_number 9334
_diffrn_reflns_point_group_measured_fraction_full 0.996
_diffrn_reflns_point_group_measured_fraction_max 0.996
_diffrn_reflns_theta_full 25.500
_diffrn_reflns_theta_max 26.998
_diffrn_reflns_theta_min 3.283
_diffrn_source 'fine-focus sealed X-ray tube'
_diffrn_source_type 'Enhance (Mo) X-ray Source'
_exptl_absorpt_coefficient_mu 0.100
_exptl_absorpt_correction_T_max 0.977
_exptl_absorpt_correction_T_min 0.967
_exptl_absorpt_correction_type analytical
_exptl_absorpt_process_details
;
CrysAlisPro 1.171.39.46 (Rigaku Oxford Diffraction, 2018)
Analytical numeric absorption correction using a multifaceted crystal
			model based on expressions derived by R.C. Clark & J.S. Reid.
(Clark, R. C. & Reid, J. S. (1995). Acta Cryst. A51, 887-897)
Empirical absorption correction using spherical harmonics,
 implemented in SCALE3 ABSPACK scaling algorithm.
;
_exptl_crystal_colour colorless
_exptl_crystal_density_diffrn 1.364
_exptl_crystal_description block
_exptl_crystal_F_000 540
_exptl_crystal_size_max 0.500
_exptl_crystal_size_mid 0.390
_exptl_crystal_size_min 0.360
_refine_diff_density_max 0.284
_refine_diff_density_min -0.224
_refine_diff_density_rms 0.044
_refine_ls_extinction_method none
_refine_ls_goodness_of_fit_ref 1.028
_refine_ls_hydrogen_treatment constr
_refine_ls_matrix_type full
_refine_ls_number_parameters 355
_refine_ls_number_reflns 5460
_refine_ls_number_restraints 0
_refine_ls_restrained_S_all 1.028
_refine_ls_R_factor_all 0.0488
_refine_ls_R_factor_gt 0.0370
_refine_ls_shift/su_max 0.000
_refine_ls_shift/su_mean 0.000
_refine_ls_structure_factor_coef Fsqd
_refine_ls_weighting_details 'w=1/[\s^2^(Fo^2^)+(0.0405P)^2^+0.3923P] where P=(Fo^2^+2Fc^2^)/3'
_refine_ls_weighting_scheme calc
_refine_ls_wR_factor_gt 0.0867
_refine_ls_wR_factor_ref 0.0942
_reflns_Friedel_coverage 0.000
_reflns_number_gt 4533
_reflns_number_total 5460
_reflns_threshold_expression 'I > 2\s(I)'
_cod_data_source_file d4dt00648h2.cif
_cod_data_source_block 7
_cod_depositor_comments 'Adding full bibliography for 7715548--7715558.cif.'
_cod_database_code 7715555
_shelx_shelxl_version_number 2014/7
_shelx_space_group_comment
;
The symmetry employed for this shelxl refinement is uniquely defined
by the following loop, which should always be used as a source of
symmetry information in preference to the above space-group names.
They are only intended as comments.
;
_shelx_estimated_absorpt_t_min 0.952
_shelx_estimated_absorpt_t_max 0.965
_oxdiff_exptl_absorpt_empirical_full_min 0.946
_oxdiff_exptl_absorpt_empirical_full_max 1.075
_oxdiff_exptl_absorpt_empirical_details
;
Empirical correction (ABSPACK) includes:
- Absorption correction using spherical harmonics
- Frame scaling
;

loop_
_space_group_symop_operation_xyz
'x, y, z'
'-x, -y, -z'

loop_
_atom_site_label
_atom_site_type_symbol
_atom_site_fract_x
_atom_site_fract_y
_atom_site_fract_z
_atom_site_U_iso_or_equiv
_atom_site_adp_type
_atom_site_occupancy
_atom_site_site_symmetry_order
_atom_site_calc_flag
_atom_site_refinement_flags_posn
_atom_site_refinement_flags_adp
_atom_site_refinement_flags_occupancy
_atom_site_disorder_assembly
_atom_site_disorder_group
Li1 Li 0.3126(3) 0.3903(2) 0.61903(18) 0.0194(5) Uani 1 1 d . . . . .
Li2 Li 0.5785(3) 0.3905(2) 0.41661(17) 0.0184(5) Uani 1 1 d . . . . .
Li3 Li 0.3585(3) 0.6046(2) 0.39419(17) 0.0191(5) Uani 1 1 d . . . . .
O1 O 0.23531(11) 0.53845(8) 0.53977(7) 0.01482(19) Uani 1 1 d . . . . .
C1 C 0.09132(15) 0.57459(11) 0.56850(10) 0.0141(3) Uani 1 1 d . . . . .
C2 C 0.03126(16) 0.67599(12) 0.49578(10) 0.0172(3) Uani 1 1 d . . . . .
H2 H 0.0933 0.7152 0.4254 0.021 Uiso 1 1 calc R U . . .
C3 C -0.11442(16) 0.71957(12) 0.52393(11) 0.0188(3) Uani 1 1 d . . . . .
H3 H -0.1509 0.7875 0.4726 0.023 Uiso 1 1 calc R U . . .
C4 C -0.20937(16) 0.66536(12) 0.62689(11) 0.0184(3) Uani 1 1 d . . . . .
H4 H -0.3093 0.6960 0.6461 0.022 Uiso 1 1 calc R U . . .
C5 C -0.15467(16) 0.56633(12) 0.69996(10) 0.0168(3) Uani 1 1 d . . . . .
H5 H -0.2176 0.5295 0.7704 0.020 Uiso 1 1 calc R U . . .
C6 C -0.00781(15) 0.51853(11) 0.67268(10) 0.0145(3) Uani 1 1 d . . . . .
C7 C 0.03752(15) 0.40874(12) 0.75233(10) 0.0143(3) Uani 1 1 d . . . . .
O2 O 0.13465(11) 0.34087(8) 0.73262(7) 0.0170(2) Uani 1 1 d . . . . .
O3 O -0.04107(11) 0.38507(8) 0.85455(7) 0.0174(2) Uani 1 1 d . . . . .
C8 C 0.00576(17) 0.27905(12) 0.93564(10) 0.0183(3) Uani 1 1 d . . . . .
H8A H 0.1246 0.2814 0.9324 0.022 Uiso 1 1 calc R U . . .
H8B H -0.0268 0.2088 0.9220 0.022 Uiso 1 1 calc R U . . .
C9 C -0.07908(19) 0.27414(14) 1.04575(11) 0.0289(4) Uani 1 1 d . . . . .
H9A H -0.0563 0.2008 1.1020 0.043 Uiso 1 1 calc R U . . .
H9B H -0.1961 0.2774 1.0462 0.043 Uiso 1 1 calc R U . . .
H9C H -0.0400 0.3411 1.0606 0.043 Uiso 1 1 calc R U . . .
O4 O 0.47248(11) 0.30177(8) 0.56356(7) 0.01487(19) Uani 1 1 d . . . . .
C10 C 0.47448(15) 0.18636(11) 0.61144(10) 0.0142(3) Uani 1 1 d . . . . .
C11 C 0.38052(16) 0.12760(12) 0.71642(10) 0.0175(3) Uani 1 1 d . . . . .
H11 H 0.3138 0.1722 0.7499 0.021 Uiso 1 1 calc R U . . .
C12 C 0.38320(17) 0.00811(12) 0.77115(10) 0.0192(3) Uani 1 1 d . . . . .
H12 H 0.3186 -0.0276 0.8412 0.023 Uiso 1 1 calc R U . . .
C13 C 0.47938(16) -0.06152(12) 0.72533(10) 0.0180(3) Uani 1 1 d . . . . .
H13 H 0.4808 -0.1438 0.7633 0.022 Uiso 1 1 calc R U . . .
C14 C 0.57181(16) -0.00771(12) 0.62385(10) 0.0166(3) Uani 1 1 d . . . . .
H14 H 0.6377 -0.0541 0.5921 0.020 Uiso 1 1 calc R U . . .
C15 C 0.57168(15) 0.11418(11) 0.56567(10) 0.0143(3) Uani 1 1 d . . . . .
C16 C 0.67251(15) 0.16465(11) 0.45662(10) 0.0143(3) Uani 1 1 d . . . . .
O5 O 0.65666(11) 0.26014(8) 0.38637(7) 0.0176(2) Uani 1 1 d . . . . .
O6 O 0.78742(11) 0.09433(8) 0.43892(7) 0.0171(2) Uani 1 1 d . . . . .
C17 C 0.89485(16) 0.14252(13) 0.33420(10) 0.0188(3) Uani 1 1 d . . . . .
H17A H 0.9563 0.2138 0.3289 0.023 Uiso 1 1 calc R U . . .
H17B H 0.8316 0.1639 0.2739 0.023 Uiso 1 1 calc R U . . .
C18 C 1.00893(19) 0.04856(15) 0.32761(12) 0.0283(3) Uani 1 1 d . . . . .
H18A H 1.0933 0.0813 0.2631 0.042 Uiso 1 1 calc R U . . .
H18B H 0.9485 -0.0168 0.3222 0.042 Uiso 1 1 calc R U . . .
H18C H 1.0591 0.0201 0.3932 0.042 Uiso 1 1 calc R U . . .
O7 O 0.51874(11) 0.53841(8) 0.31636(7) 0.0152(2) Uani 1 1 d . . . . .
C19 C 0.54546(15) 0.56994(11) 0.20911(10) 0.0141(3) Uani 1 1 d . . . . .
C20 C 0.64765(16) 0.50361(12) 0.15975(10) 0.0172(3) Uani 1 1 d . . . . .
H20 H 0.6915 0.4351 0.2051 0.021 Uiso 1 1 calc R U . . .
C21 C 0.68513(17) 0.53567(12) 0.04814(11) 0.0197(3) Uani 1 1 d . . . . .
H21 H 0.7532 0.4886 0.0184 0.024 Uiso 1 1 calc R U . . .
C22 C 0.62459(17) 0.63629(12) -0.02205(10) 0.0191(3) Uani 1 1 d . . . . .
H22 H 0.6524 0.6587 -0.0989 0.023 Uiso 1 1 calc R U . . .
C23 C 0.52395(16) 0.70207(12) 0.02265(10) 0.0172(3) Uani 1 1 d . . . . .
H23 H 0.4823 0.7706 -0.0244 0.021 Uiso 1 1 calc R U . . .
C24 C 0.48091(15) 0.67059(11) 0.13648(10) 0.0145(3) Uani 1 1 d . . . . .
C25 C 0.36703(15) 0.74250(12) 0.17774(10) 0.0145(3) Uani 1 1 d . . . . .
O8 O 0.29558(11) 0.71566(8) 0.27146(7) 0.0175(2) Uani 1 1 d . . . . .
O9 O 0.34307(11) 0.84585(8) 0.10099(7) 0.0181(2) Uani 1 1 d . . . . .
C26 C 0.24327(17) 0.92406(12) 0.14136(10) 0.0191(3) Uani 1 1 d . . . . .
H26A H 0.2953 0.9455 0.1936 0.023 Uiso 1 1 calc R U . . .
H26B H 0.1354 0.8854 0.1787 0.023 Uiso 1 1 calc R U . . .
C27 C 0.2271(2) 1.03195(13) 0.04329(11) 0.0266(3) Uani 1 1 d . . . . .
H27A H 0.1716 1.0912 0.0674 0.040 Uiso 1 1 calc R U . . .
H27B H 0.1641 1.0109 -0.0035 0.040 Uiso 1 1 calc R U . . .
H27C H 0.3349 1.0639 0.0023 0.040 Uiso 1 1 calc R U . . .

loop_
_atom_site_aniso_label
_atom_site_aniso_U_11
_atom_site_aniso_U_22
_atom_site_aniso_U_33
_atom_site_aniso_U_23
_atom_site_aniso_U_13
_atom_site_aniso_U_12
Li1 0.0214(12) 0.0161(12) 0.0165(11) -0.0035(9) 0.0021(9) 0.0019(9)
Li2 0.0214(12) 0.0172(12) 0.0151(11) -0.0052(9) -0.0009(9) 0.0036(9)
Li3 0.0195(11) 0.0198(12) 0.0147(10) -0.0035(9) 0.0001(9) 0.0030(9)
O1 0.0138(4) 0.0163(5) 0.0125(4) -0.0040(4) 0.0003(3) 0.0014(4)
C1 0.0138(6) 0.0153(6) 0.0136(6) -0.0059(5) -0.0018(5) -0.0013(5)
C2 0.0185(7) 0.0182(7) 0.0118(6) -0.0025(5) -0.0011(5) -0.0007(5)
C3 0.0190(7) 0.0166(7) 0.0184(6) -0.0021(5) -0.0066(5) 0.0028(5)
C4 0.0146(6) 0.0182(7) 0.0210(7) -0.0061(5) -0.0018(5) 0.0024(5)
C5 0.0152(6) 0.0178(7) 0.0152(6) -0.0046(5) 0.0002(5) -0.0011(5)
C6 0.0153(6) 0.0144(6) 0.0125(6) -0.0034(5) -0.0019(5) -0.0013(5)
C7 0.0115(6) 0.0168(7) 0.0134(6) -0.0047(5) -0.0003(5) -0.0021(5)
O2 0.0170(5) 0.0157(5) 0.0154(4) -0.0037(4) 0.0009(4) 0.0015(4)
O3 0.0187(5) 0.0183(5) 0.0107(4) -0.0012(4) 0.0005(4) 0.0036(4)
C8 0.0203(7) 0.0166(7) 0.0129(6) 0.0000(5) -0.0017(5) 0.0038(5)
C9 0.0308(8) 0.0330(9) 0.0139(7) -0.0004(6) 0.0012(6) 0.0122(7)
O4 0.0166(5) 0.0123(5) 0.0141(4) -0.0037(3) -0.0007(3) 0.0015(4)
C10 0.0135(6) 0.0150(6) 0.0139(6) -0.0044(5) -0.0036(5) 0.0000(5)
C11 0.0183(6) 0.0176(7) 0.0161(6) -0.0071(5) 0.0006(5) 0.0009(5)
C12 0.0213(7) 0.0196(7) 0.0132(6) -0.0038(5) 0.0020(5) -0.0022(6)
C13 0.0222(7) 0.0134(6) 0.0161(6) -0.0026(5) -0.0029(5) -0.0005(5)
C14 0.0193(7) 0.0165(7) 0.0148(6) -0.0068(5) -0.0032(5) 0.0020(5)
C15 0.0148(6) 0.0153(6) 0.0125(6) -0.0047(5) -0.0023(5) 0.0000(5)
C16 0.0151(6) 0.0148(6) 0.0146(6) -0.0068(5) -0.0035(5) 0.0007(5)
O5 0.0232(5) 0.0152(5) 0.0122(4) -0.0035(4) -0.0006(4) 0.0024(4)
O6 0.0184(5) 0.0184(5) 0.0119(4) -0.0041(4) 0.0011(4) 0.0039(4)
C17 0.0180(7) 0.0234(7) 0.0125(6) -0.0056(5) 0.0023(5) 0.0008(6)
C18 0.0265(8) 0.0353(9) 0.0176(7) -0.0059(6) 0.0020(6) 0.0117(7)
O7 0.0181(5) 0.0153(5) 0.0101(4) -0.0022(3) -0.0021(3) 0.0006(4)
C19 0.0147(6) 0.0136(6) 0.0133(6) -0.0041(5) -0.0019(5) -0.0016(5)
C20 0.0191(7) 0.0138(6) 0.0175(6) -0.0042(5) -0.0038(5) 0.0028(5)
C21 0.0217(7) 0.0189(7) 0.0202(7) -0.0101(6) -0.0013(5) 0.0031(6)
C22 0.0233(7) 0.0218(7) 0.0120(6) -0.0064(5) -0.0014(5) 0.0006(6)
C23 0.0199(7) 0.0173(7) 0.0133(6) -0.0039(5) -0.0040(5) 0.0019(5)
C24 0.0156(6) 0.0143(6) 0.0132(6) -0.0050(5) -0.0019(5) -0.0001(5)
C25 0.0143(6) 0.0157(6) 0.0126(6) -0.0034(5) -0.0038(5) 0.0002(5)
O8 0.0184(5) 0.0194(5) 0.0122(4) -0.0038(4) -0.0006(4) 0.0034(4)
O9 0.0229(5) 0.0161(5) 0.0126(4) -0.0032(4) -0.0008(4) 0.0066(4)
C26 0.0225(7) 0.0186(7) 0.0162(6) -0.0069(5) -0.0023(5) 0.0068(6)
C27 0.0356(9) 0.0195(8) 0.0210(7) -0.0049(6) -0.0010(6) 0.0109(6)

loop_
_atom_type_symbol
_atom_type_description
_atom_type_scat_dispersion_real
_atom_type_scat_dispersion_imag
_atom_type_scat_source
C C 0.0033 0.0016 'International Tables Vol C Tables 4.2.6.8 and 6.1.1.4'
H H 0.0000 0.0000 'International Tables Vol C Tables 4.2.6.8 and 6.1.1.4'
O O 0.0106 0.0060 'International Tables Vol C Tables 4.2.6.8 and 6.1.1.4'
Li Li -0.0003 0.0001 'International Tables Vol C Tables 4.2.6.8 and 6.1.1.4'

loop_
_geom_angle_atom_site_label_1
_geom_angle_atom_site_label_2
_geom_angle_atom_site_label_3
_geom_angle
_geom_angle_site_symmetry_1
_geom_angle_site_symmetry_3
_geom_angle_publ_flag
O2 Li1 O1 96.91(11) . . ?
O2 Li1 O4 131.12(13) . . ?
O1 Li1 O4 127.38(12) . . ?
O2 Li1 O7 103.33(11) . 2_666 ?
O1 Li1 O7 94.73(11) . 2_666 ?
O4 Li1 O7 93.52(10) . 2_666 ?
O5 Li2 O4 95.59(11) . . ?
O5 Li2 O7 128.42(12) . . ?
O4 Li2 O7 128.01(13) . . ?
O5 Li2 O1 106.98(11) . 2_666 ?
O4 Li2 O1 95.87(10) . 2_666 ?
O7 Li2 O1 95.66(11) . 2_666 ?
O8 Li3 O7 96.14(11) . . ?
O8 Li3 O1 127.85(13) . . ?
O7 Li3 O1 130.96(13) . . ?
O8 Li3 O4 103.79(12) . 2_666 ?
O7 Li3 O4 94.61(11) . 2_666 ?
O1 Li3 O4 94.48(10) . 2_666 ?
C1 O1 Li1 123.69(11) . . ?
C1 O1 Li3 122.99(11) . . ?
Li1 O1 Li3 110.75(11) . . ?
C1 O1 Li2 113.32(10) . 2_666 ?
Li1 O1 Li2 85.43(11) . 2_666 ?
Li3 O1 Li2 84.76(10) . 2_666 ?
O1 C1 C2 120.08(11) . . ?
O1 C1 C6 123.35(12) . . ?
C2 C1 C6 116.54(12) . . ?
C3 C2 C1 122.06(12) . . ?
C3 C2 H2 119.0 . . ?
C1 C2 H2 119.0 . . ?
C2 C3 C4 121.03(13) . . ?
C2 C3 H3 119.5 . . ?
C4 C3 H3 119.5 . . ?
C5 C4 C3 118.54(12) . . ?
C5 C4 H4 120.7 . . ?
C3 C4 H4 120.7 . . ?
C4 C5 C6 121.65(12) . . ?
C4 C5 H5 119.2 . . ?
C6 C5 H5 119.2 . . ?
C5 C6 C1 120.15(12) . . ?
C5 C6 C7 118.51(12) . . ?
C1 C6 C7 121.32(12) . . ?
O2 C7 O3 120.25(12) . . ?
O2 C7 C6 126.18(11) . . ?
O3 C7 C6 113.56(11) . . ?
C7 O2 Li1 122.77(11) . . ?
C7 O3 C8 114.67(10) . . ?
O3 C8 C9 107.30(11) . . ?
O3 C8 H8A 110.3 . . ?
C9 C8 H8A 110.3 . . ?
O3 C8 H8B 110.3 . . ?
C9 C8 H8B 110.3 . . ?
H8A C8 H8B 108.5 . . ?
C8 C9 H9A 109.5 . . ?
C8 C9 H9B 109.5 . . ?
H9A C9 H9B 109.5 . . ?
C8 C9 H9C 109.5 . . ?
H9A C9 H9C 109.5 . . ?
H9B C9 H9C 109.5 . . ?
C10 O4 Li2 124.27(10) . . ?
C10 O4 Li1 121.16(11) . . ?
Li2 O4 Li1 112.37(11) . . ?
C10 O4 Li3 113.94(10) . 2_666 ?
Li2 O4 Li3 83.58(10) . 2_666 ?
Li1 O4 Li3 85.19(10) . 2_666 ?
O4 C10 C11 120.11(11) . . ?
O4 C10 C15 123.80(11) . . ?
C11 C10 C15 116.06(12) . . ?
C12 C11 C10 122.18(12) . . ?
C12 C11 H11 118.9 . . ?
C10 C11 H11 118.9 . . ?
C11 C12 C13 121.13(12) . . ?
C11 C12 H12 119.4 . . ?
C13 C12 H12 119.4 . . ?
C14 C13 C12 118.31(13) . . ?
C14 C13 H13 120.8 . . ?
C12 C13 H13 120.8 . . ?
C13 C14 C15 121.99(12) . . ?
C13 C14 H14 119.0 . . ?
C15 C14 H14 119.0 . . ?
C14 C15 C10 120.34(12) . . ?
C14 C15 C16 118.55(11) . . ?
C10 C15 C16 121.10(12) . . ?
O5 C16 O6 121.18(11) . . ?
O5 C16 C15 125.82(12) . . ?
O6 C16 C15 113.00(11) . . ?
O5 C16 Li2 34.37(7) . . ?
O6 C16 Li2 147.68(10) . . ?
C15 C16 Li2 95.16(9) . . ?
C16 O5 Li2 123.92(11) . . ?
C16 O6 C17 115.07(10) . . ?
O6 C17 C18 106.94(11) . . ?
O6 C17 H17A 110.3 . . ?
C18 C17 H17A 110.3 . . ?
O6 C17 H17B 110.3 . . ?
C18 C17 H17B 110.3 . . ?
H17A C17 H17B 108.6 . . ?
C17 C18 H18A 109.5 . . ?
C17 C18 H18B 109.5 . . ?
H18A C18 H18B 109.5 . . ?
C17 C18 H18C 109.5 . . ?
H18A C18 H18C 109.5 . . ?
H18B C18 H18C 109.5 . . ?
C19 O7 Li3 123.73(11) . . ?
C19 O7 Li2 124.29(11) . . ?
Li3 O7 Li2 109.08(10) . . ?
C19 O7 Li1 115.58(10) . 2_666 ?
Li3 O7 Li1 85.21(10) . 2_666 ?
Li2 O7 Li1 82.98(10) . 2_666 ?
O7 C19 C20 119.76(12) . . ?
O7 C19 C24 124.06(12) . . ?
C20 C19 C24 116.16(11) . . ?
C21 C20 C19 122.06(13) . . ?
C21 C20 H20 119.0 . . ?
C19 C20 H20 119.0 . . ?
C20 C21 C22 121.14(12) . . ?
C20 C21 H21 119.4 . . ?
C22 C21 H21 119.4 . . ?
C23 C22 C21 118.50(12) . . ?
C23 C22 H22 120.8 . . ?
C21 C22 H22 120.8 . . ?
C22 C23 C24 121.80(13) . . ?
C22 C23 H23 119.1 . . ?
C24 C23 H23 119.1 . . ?
C23 C24 C19 120.30(12) . . ?
C23 C24 C25 118.44(12) . . ?
C19 C24 C25 121.25(11) . . ?
O8 C25 O9 120.23(12) . . ?
O8 C25 C24 126.13(12) . . ?
O9 C25 C24 113.64(11) . . ?
C25 O8 Li3 125.56(11) . . ?
C25 O9 C26 114.93(10) . . ?
O9 C26 C27 106.59(11) . . ?
O9 C26 H26A 110.4 . . ?
C27 C26 H26A 110.4 . . ?
O9 C26 H26B 110.4 . . ?
C27 C26 H26B 110.4 . . ?
H26A C26 H26B 108.6 . . ?
C26 C27 H27A 109.5 . . ?
C26 C27 H27B 109.5 . . ?
H27A C27 H27B 109.5 . . ?
C26 C27 H27C 109.5 . . ?
H27A C27 H27C 109.5 . . ?
H27B C27 H27C 109.5 . . ?

loop_
_geom_bond_atom_site_label_1
_geom_bond_atom_site_label_2
_geom_bond_distance
_geom_bond_site_symmetry_2
_geom_bond_publ_flag
Li1 O2 1.874(2) . ?
Li1 O1 1.906(3) . ?
Li1 O4 1.939(2) . ?
Li1 O7 2.111(3) 2_666 ?
Li2 O5 1.871(2) . ?
Li2 O4 1.931(2) . ?
Li2 O7 1.939(3) . ?
Li2 O1 2.051(3) 2_666 ?
Li3 O8 1.860(2) . ?
Li3 O7 1.919(2) . ?
Li3 O1 1.931(2) . ?
Li3 O4 2.095(3) 2_666 ?
O1 C1 1.3281(15) . ?
O1 Li2 2.051(3) 2_666 ?
C1 C2 1.4169(19) . ?
C1 C6 1.4287(18) . ?
C2 C3 1.3794(19) . ?
C2 H2 0.9500 . ?
C3 C4 1.3995(19) . ?
C3 H3 0.9500 . ?
C4 C5 1.3808(19) . ?
C4 H4 0.9500 . ?
C5 C6 1.4098(18) . ?
C5 H5 0.9500 . ?
C6 C7 1.4712(18) . ?
C7 O2 1.2247(16) . ?
C7 O3 1.3451(15) . ?
O3 C8 1.4554(16) . ?
C8 C9 1.5077(19) . ?
C8 H8A 0.9900 . ?
C8 H8B 0.9900 . ?
C9 H9A 0.9800 . ?
C9 H9B 0.9800 . ?
C9 H9C 0.9800 . ?
O4 C10 1.3229(16) . ?
O4 Li3 2.095(3) 2_666 ?
C10 C11 1.4231(19) . ?
C10 C15 1.4274(18) . ?
C11 C12 1.379(2) . ?
C11 H11 0.9500 . ?
C12 C13 1.3995(19) . ?
C12 H12 0.9500 . ?
C13 C14 1.3760(19) . ?
C13 H13 0.9500 . ?
C14 C15 1.4093(19) . ?
C14 H14 0.9500 . ?
C15 C16 1.4753(18) . ?
C16 O5 1.2266(16) . ?
C16 O6 1.3357(16) . ?
O6 C17 1.4558(16) . ?
C17 C18 1.507(2) . ?
C17 H17A 0.9900 . ?
C17 H17B 0.9900 . ?
C18 H18A 0.9800 . ?
C18 H18B 0.9800 . ?
C18 H18C 0.9800 . ?
O7 C19 1.3225(15) . ?
O7 Li1 2.111(3) 2_666 ?
C19 C20 1.4221(18) . ?
C19 C24 1.4284(18) . ?
C20 C21 1.3793(19) . ?
C20 H20 0.9500 . ?
C21 C22 1.399(2) . ?
C21 H21 0.9500 . ?
C22 C23 1.3752(19) . ?
C22 H22 0.9500 . ?
C23 C24 1.4113(18) . ?
C23 H23 0.9500 . ?
C24 C25 1.4689(18) . ?
C25 O8 1.2237(16) . ?
C25 O9 1.3456(16) . ?
O9 C26 1.4569(16) . ?
C26 C27 1.509(2) . ?
C26 H26A 0.9900 . ?
C26 H26B 0.9900 . ?
C27 H27A 0.9800 . ?
C27 H27B 0.9800 . ?
C27 H27C 0.9800 . ?

loop_
_geom_hbond_atom_site_label_D
_geom_hbond_atom_site_label_H
_geom_hbond_atom_site_label_A
_geom_hbond_distance_DH
_geom_hbond_distance_HA
_geom_hbond_distance_DA
_geom_hbond_angle_DHA
_geom_hbond_site_symmetry_A
C2 H2 O8 0.95 2.44 3.309(2) 151.2 .
C2 H2 O8 0.95 2.44 3.309(2) 151.2 .

loop_
_geom_torsion_atom_site_label_1
_geom_torsion_atom_site_label_2
_geom_torsion_atom_site_label_3
_geom_torsion_atom_site_label_4
_geom_torsion
_geom_torsion_site_symmetry_1
_geom_torsion_site_symmetry_2
_geom_torsion_site_symmetry_3
_geom_torsion_site_symmetry_4
_geom_torsion_publ_flag
Li1 O1 C1 C2 -168.97(12) . . . . ?
Li3 O1 C1 C2 -8.80(18) . . . . ?
Li2 O1 C1 C2 90.47(14) 2_666 . . . ?
Li1 O1 C1 C6 13.33(19) . . . . ?
Li3 O1 C1 C6 173.50(12) . . . . ?
Li2 O1 C1 C6 -87.22(15) 2_666 . . . ?
O1 C1 C2 C3 -177.18(12) . . . . ?
C6 C1 C2 C3 0.66(19) . . . . ?
C1 C2 C3 C4 0.5(2) . . . . ?
C2 C3 C4 C5 -0.4(2) . . . . ?
C3 C4 C5 C6 -0.8(2) . . . . ?
C4 C5 C6 C1 2.0(2) . . . . ?
C4 C5 C6 C7 -176.26(12) . . . . ?
O1 C1 C6 C5 175.91(12) . . . . ?
C2 C1 C6 C5 -1.86(18) . . . . ?
O1 C1 C6 C7 -5.89(19) . . . . ?
C2 C1 C6 C7 176.34(11) . . . . ?
C5 C6 C7 O2 159.92(13) . . . . ?
C1 C6 C7 O2 -18.3(2) . . . . ?
C5 C6 C7 O3 -19.14(17) . . . . ?
C1 C6 C7 O3 162.63(11) . . . . ?
O3 C7 O2 Li1 -150.98(13) . . . . ?
C6 C7 O2 Li1 30.02(19) . . . . ?
O1 Li1 O2 C7 -17.94(16) . . . . ?
O4 Li1 O2 C7 -174.50(14) . . . . ?
O7 Li1 O2 C7 78.60(14) 2_666 . . . ?
O2 C7 O3 C8 2.95(17) . . . . ?
C6 C7 O3 C8 -177.93(11) . . . . ?
Li1 C7 O3 C8 -28.7(2) . . . . ?
C7 O3 C8 C9 173.57(12) . . . . ?
Li2 O4 C10 C11 -174.27(12) . . . . ?
Li1 O4 C10 C11 -12.42(18) . . . . ?
Li3 O4 C10 C11 86.85(14) 2_666 . . . ?
Li2 O4 C10 C15 8.07(19) . . . . ?
Li1 O4 C10 C15 169.91(12) . . . . ?
Li3 O4 C10 C15 -90.81(14) 2_666 . . . ?
O4 C10 C11 C12 -177.64(12) . . . . ?
C15 C10 C11 C12 0.19(19) . . . . ?
C10 C11 C12 C13 -0.1(2) . . . . ?
C11 C12 C13 C14 0.0(2) . . . . ?
C12 C13 C14 C15 -0.1(2) . . . . ?
C13 C14 C15 C10 0.26(19) . . . . ?
C13 C14 C15 C16 -179.14(12) . . . . ?
O4 C10 C15 C14 177.47(12) . . . . ?
C11 C10 C15 C14 -0.28(18) . . . . ?
O4 C10 C15 C16 -3.16(19) . . . . ?
C11 C10 C15 C16 179.10(11) . . . . ?
C14 C15 C16 O5 161.16(13) . . . . ?
C10 C15 C16 O5 -18.2(2) . . . . ?
C14 C15 C16 O6 -18.22(17) . . . . ?
C10 C15 C16 O6 162.39(11) . . . . ?
O6 C16 O5 Li2 -149.87(13) . . . . ?
C15 C16 O5 Li2 30.8(2) . . . . ?
O4 Li2 O5 C16 -20.39(16) . . . . ?
O7 Li2 O5 C16 -170.55(14) . . . . ?
O1 Li2 O5 C16 77.50(15) 2_666 . . . ?
O5 C16 O6 C17 3.23(17) . . . . ?
C15 C16 O6 C17 -177.36(10) . . . . ?
Li2 C16 O6 C17 -28.8(2) . . . . ?
C16 O6 C17 C18 -177.14(11) . . . . ?
Li3 O7 C19 C20 -169.92(12) . . . . ?
Li2 O7 C19 C20 -11.28(18) . . . . ?
Li1 O7 C19 C20 88.07(14) 2_666 . . . ?
Li3 O7 C19 C24 11.87(19) . . . . ?
Li2 O7 C19 C24 170.51(12) . . . . ?
Li1 O7 C19 C24 -90.14(15) 2_666 . . . ?
O7 C19 C20 C21 -177.10(13) . . . . ?
C24 C19 C20 C21 1.24(19) . . . . ?
C19 C20 C21 C22 0.5(2) . . . . ?
C20 C21 C22 C23 -1.1(2) . . . . ?
C21 C22 C23 C24 0.0(2) . . . . ?
C22 C23 C24 C19 1.8(2) . . . . ?
C22 C23 C24 C25 -177.29(12) . . . . ?
O7 C19 C24 C23 175.94(12) . . . . ?
C20 C19 C24 C23 -2.32(18) . . . . ?
O7 C19 C24 C25 -5.0(2) . . . . ?
C20 C19 C24 C25 176.73(12) . . . . ?
C23 C24 C25 O8 165.78(13) . . . . ?
C19 C24 C25 O8 -13.3(2) . . . . ?
C23 C24 C25 O9 -13.47(17) . . . . ?
C19 C24 C25 O9 167.46(11) . . . . ?
O9 C25 O8 Li3 -159.27(13) . . . . ?
C24 C25 O8 Li3 21.5(2) . . . . ?
O7 Li3 O8 C25 -11.89(17) . . . . ?
O1 Li3 O8 C25 -168.58(14) . . . . ?
O4 Li3 O8 C25 84.41(15) 2_666 . . . ?
O8 C25 O9 C26 6.44(17) . . . . ?
C24 C25 O9 C26 -174.26(11) . . . . ?
C25 O9 C26 C27 -178.26(11) . . . . ?
